data_1576071
loop_
_publ_author_name
'Wang, Siyuan'
'Le, Quang Truong'
'Shishido, Yoshiteru'
'Kokculer, Ismail Y.'
'Yamazaki, Ken'
'Perry, Gregory J. P.'
'Nightingale, Adrian Matthew'
'Yorimitsu, Hideki'

_publ_section_title
;
 Photoredox catalysed reductive cleavage of dibenzothiophene dioxides
 enabled by a temperature-controlled photoreactor
;
_journal_name_full 'Chemical Science'
_journal_paper_doi 10.1039/D5SC05889A
_journal_year 2025
_chemical_formula_moiety 'C12 H9 F O2 S'
_chemical_formula_sum 'C12 H9 F O2 S'
_chemical_formula_weight 236.25
_space_group_crystal_system monoclinic
_space_group_IT_number 14
_space_group_name_Hall '-P 2yn'
_space_group_name_H-M_alt 'P 1 21/n 1'
_atom_sites_solution_hydrogens geom
_atom_sites_solution_primary dual
_audit_creation_date 2025-02-27
_audit_creation_method
;
Olex2 1.5-alpha
(compiled 2025.02.13 svn.rdd3e1f77 for OlexSys, GUI svn.r7147)
;
_audit_update_record
;
2025-08-04 deposited with the CCDC.	2025-10-23 downloaded from the CCDC.
;
_cell_angle_alpha 90
_cell_angle_beta 95.9900(10)
_cell_angle_gamma 90
_cell_formula_units_Z 8
_cell_length_a 14.5997(2)
_cell_length_b 7.95050(10)
_cell_length_c 18.3482(2)
_cell_measurement_reflns_used 25462
_cell_measurement_temperature 100(2)
_cell_measurement_theta_max 72.8860
_cell_measurement_theta_min 3.6510
_cell_volume 2118.14(5)
_computing_cell_refinement 'CrysAlisPro 1.171.43.105a (Rigaku OD, 2024)'
_computing_data_collection 'CrysAlisPro system (CCD 44.90a 64-bit (release 21-01-2025))'
_computing_data_reduction 'CrysAlisPro 1.171.43.105a (Rigaku OD, 2024)'
_computing_molecular_graphics 'Olex2 1.5-alpha (Dolomanov et al., 2009)'
_computing_publication_material 'Olex2 1.5-alpha (Dolomanov et al., 2009)'
_computing_structure_refinement 'SHELXL 2016/6 (Sheldrick, 2015)'
_computing_structure_solution 'SHELXT 2014/5 (Sheldrick, 2014)'
_diffrn_ambient_environment N~2~
_diffrn_ambient_temperature 100(2)
_diffrn_detector 'Hybrid Pixel Array Detector'
_diffrn_detector_area_resol_mean 10.0000
_diffrn_detector_type 'HyPix-Arc 100'
_diffrn_measured_fraction_theta_full 0.999
_diffrn_measured_fraction_theta_max 0.955
_diffrn_measurement_details
;
List of Runs (angles in degrees, time in seconds):

  # Type    Start    End  Width  t~exp~   \w     \q     \k     \f   Frames
#--------------------------------------------------------------------------
  1  \w    -38.00 -12.00   0.50    1.50    --   -2.00 115.00 -42.32   52
  2  \w    -46.00 -21.00   0.50    1.50    --  -26.00 -67.00 108.97   50
  3  \w    -51.00 -26.00   0.50    1.50    --  -30.00 -65.00  65.43   50
  4  \w    -51.00 -26.00   0.50    1.50    --  -30.00 -64.00  -3.74   50
  5  \w    -51.00 -26.00   0.50    1.50    --  -30.00 -64.00  26.75   50
  6  \w    -54.00 -29.00   0.50    1.50    --  -34.00 -63.00 145.36   50
  7  \w    -62.00 -37.00   0.50    1.50    --  -38.00 -57.00  99.87   50
  8  \w    -69.00 -43.00   0.50    1.50    --  -46.00 -53.00  24.47   52
  9  \w    -68.00 -42.00   0.50    1.50    --  -46.00 -54.00  36.40   52
 10  \w    -69.00 -43.00   0.50    1.50    --  -46.00 -53.00  -5.10   52
 11  \w    -71.00 -45.00   0.50    1.50    --  -46.00 -43.00  62.07   52
 12  \w    -69.00 -43.00   0.50    1.50    --  -46.00 -52.00  12.35   52
 13  \w    -68.00 -42.00   0.50    1.50    --  -46.00 -54.00 113.94   52
 14  \w    -75.00 -49.00   0.50    1.50    --  -50.00 -50.00 -18.08   52
 15  \w    -75.00 -49.00   0.50    1.50    --  -52.65 -53.00  14.89   52
 16  \w    -77.00 -52.00   0.50    1.50    --  -52.65 -52.00  43.16   50
 17  \w    -75.00 -17.00   0.50    1.50    --  -52.65 125.00-150.00  116
 18  \w    -77.00 -51.00   0.50    1.50    --  -52.65 -53.00  -1.26   52
 19  \w    -77.00 -52.00   0.50    1.50    --  -54.00 -48.00 -11.79   50
 20  \w    -85.00 -59.00   0.50    1.50    --  -62.00 -54.00  45.08   52
 21  \w    -85.00 -59.00   0.50    1.50    --  -62.00 -54.00  73.50   52
 22  \w    -83.00 -58.00   0.50    1.50    --  -62.00 -54.00  61.05   50
 23  \w    -84.00 -58.00   0.50    1.50    --  -62.00 -54.00  37.51   52
 24  \w    -88.00 -62.00   0.50    1.50    --  -66.00 -54.00  92.87   52
 25  \w    -87.00 -62.00   0.50    1.50    --  -66.00 -54.00  17.53   50
 26  \w    -89.00 -63.00   0.50    1.50    --  -66.00 -54.00  24.37   52
 27  \w    -91.00 -66.00   0.50    1.50    --  -70.00 -53.00  68.60   50
 28  \w    -93.00 -67.00   0.50    1.50    --  -70.00 -53.00   5.69   52
 29  \w    -96.00 -70.00   0.50    1.50    --  -70.00 -53.00  85.70   52
 30  \w    -92.00 -66.00   0.50    1.50    --  -70.00 -54.00 -53.61   52
 31  \w   -142.00-116.00   0.50    1.50    --  -74.00 -54.00  -3.68   52
 32  \w    -96.00 -71.00   0.50    1.50    --  -74.00 -51.00  33.79   50
 33  \w    -98.00 -72.00   0.50    1.50    --  -74.00 -54.00 -11.45   52
 34  \w    -95.00 -70.00   0.50    1.50    --  -74.00 -54.00  -3.68   50
 35  \w   -100.00 -74.00   0.50    1.50    --  -74.92 -45.00 120.00   52
 36  \w    -99.00 -74.00   0.50    1.50    --  -78.00 -54.00 -18.00   50
 37  \w   -101.00 -75.00   0.50    1.50    --  -78.00 -54.00 101.57   52
 38  \w   -102.00 -76.00   0.50    1.50    --  -78.00 -54.00   9.69   52
 39  \w   -104.00 -78.00   0.50    1.50    --  -82.00 -53.00  27.14   52
 40  \w   -106.00 -80.00   0.50    1.50    --  -82.00 -54.00  -2.73   52
 41  \w    -92.00 -66.00   0.50    1.50    --  -82.00  90.00 104.76   52
 42  \w    -93.00 -48.00   0.50    1.50    --  -82.00 101.00  38.41   90
 43  \w   -104.00 -78.00   0.50    1.50    --  -82.00 -54.00  62.96   52
 44  \w   -105.00 -79.00   0.50    1.50    --  -82.00 -49.00 -26.88   52
 45  \w    -92.00 -66.00   0.50    1.50    --  -82.00  91.00  81.04   52
 46  \w   -111.00 -85.00   0.50    1.50    --  -82.00 -56.00  13.39   52
 47  \w   -104.00 -78.00   0.50    1.50    --  -82.00 -53.00  49.35   52
 48  \w    -92.00 -65.00   0.50    1.50    --  -82.00 100.00   3.53   54
 49  \w   -104.00 -78.00   0.50    1.50    --  -82.00 -54.00 -23.41   52
 50  \w   -110.00 -78.00   0.50    1.50    --  -82.00 -54.00  89.13   64
 51  \w   -147.00 -78.00   0.50    1.50    --  -82.00 -53.00 -43.49  138
 52  \w    -55.00 -20.00   0.50    1.50    --  -82.00  96.00 130.82   70
 53  \w    -92.00 -65.00   0.50    1.50    --  -82.00  96.00 130.82   54
 54  \w   -113.00 -79.00   0.50    1.50    --  -82.00 -54.00 112.49   68
 55  \w     92.00 145.00   0.50    1.50    --   90.71  45.00 150.00  106
 56  \w     89.00 139.00   0.50    1.50    --   90.71  45.00 120.00  100
 57  \w     72.00 101.00   0.50    1.50    --   90.71-125.00 150.00   58
 58  \w     24.00  60.00   0.50    1.50    --   90.71-125.00 150.00   72
 59  \w     85.00 111.00   0.50    1.50    --   90.71  61.00   0.00   52
 60  \w     73.00 100.00   0.50    1.50    --   90.71-125.00  60.00   54
 61  \w     43.00  69.00   0.50    1.50    --   90.71-125.00  60.00   52
 62  \w     26.00  62.00   0.50    1.50    --   90.71-125.00-180.00   72
 63  \w    130.00 156.00   0.50    1.50    --   90.71  45.00  30.00   52
 64  \w     94.00 120.00   0.50    1.50    --   90.71  45.00  30.00   52
 65  \w     75.00 101.00   0.50    1.50    --   90.71-125.00  30.00   52
 66  \w     87.00 161.00   0.50    1.50    --   90.71  61.00 150.00  148
 67  \w     92.00 118.00   0.50    1.50    --   90.71  45.00-180.00   52
 68  \w     48.00  74.00   0.50    1.50    --   90.71 -95.00 120.00   52
 69  \w     30.00  57.00   0.50    1.50    --   90.71 -77.00   0.00   54
 70  \w    121.00 153.00   0.50    1.50    --   90.71 125.00-120.00   64
 71  \w     85.00 117.00   0.50    1.50    --   90.71  61.00  30.00   64
 72  \w     44.00  70.00   0.50    1.50    --   90.71 -95.00-180.00   52
 73  \w    104.00 129.00   0.50    1.50    --   90.71  15.00 -30.00   50
 74  \w    125.00 156.00   0.50    1.50    --   90.71  61.00 120.00   62
 75  \w     86.00 112.00   0.50    1.50    --   90.71  61.00 120.00   52
 76  \w     46.00  85.00   0.50    1.50    --   90.71 -95.00 -90.00   78
 77  \w     71.00  98.00   0.50    1.50    --   90.71-125.00  90.00   54
 78  \w     36.00  80.00   0.50    1.50    --   90.71-125.00-150.00   88
 79  \w     24.00  52.00   0.50    1.50    --   90.71-125.00  90.00   56
 80  \w     85.00 136.00   0.50    1.50    --   90.71  61.00  60.00  102
 81  \w     28.00  67.00   0.50    1.50    --   90.71 -77.00 -90.00   78
 82  \w    133.00 158.00   0.50    1.50    --   90.71 125.00 150.00   50
 83  \w     65.00  91.00   0.50    1.50    --   90.71 -95.00 150.00   52
 84  \w    107.00 133.00   0.50    1.50    --   90.71  77.00-150.00   52
 85  \w     91.00 117.00   0.50    1.50    --   90.71 125.00 150.00   52
 86  \w     54.00  83.00   0.50    1.50    --   90.71 -95.00-120.00   58
 87  \w     26.00  54.00   0.50    1.50    --   90.71 -77.00-120.00   56
 88  \w    127.00 161.00   0.50    1.50    --   90.71  61.00  90.00   68
 89  \w     85.00 111.00   0.50    1.50    --   90.71  61.00  90.00   52
 90  \w     89.00 138.00   0.50    1.50    --   90.71  45.00  90.00   98
 91  \w     76.00 101.00   0.50    1.50    --   90.71-125.00 120.00   50
 92  \w     21.00  46.00   0.50    1.50    --   90.71 -61.00  30.00   50
 93  \w     89.00 147.00   0.50    1.50    --   90.71  45.00  60.00  116
 94  \w     23.00  48.00   0.50    1.50    --   90.71-125.00 120.00   50
 95  \w     73.00 100.00   0.50    1.50    --   90.71-125.00-180.00   54
 96  \w     26.00  56.00   0.50    1.50    --   94.00 -69.00 -23.41   60
 97  \w     95.00 164.00   0.50    1.50    --   98.00  33.00-172.01  138
;
_diffrn_measurement_device 'four-circle diffractometer'
_diffrn_measurement_device_type 'ROD, Synergy Custom system, HyPix-Arc 100'
_diffrn_measurement_method '\w scans'
_diffrn_orient_matrix_type 'CrysAlisPro convention (1999,Acta A55,543-557)'
_diffrn_orient_matrix_UB_11 0.0783535000
_diffrn_orient_matrix_UB_12 0.0076625000
_diffrn_orient_matrix_UB_13 -0.0499823000
_diffrn_orient_matrix_UB_21 -0.0713898000
_diffrn_orient_matrix_UB_22 0.0186223000
_diffrn_orient_matrix_UB_23 -0.0675538000
_diffrn_orient_matrix_UB_31 0.0037876000
_diffrn_orient_matrix_UB_32 0.1926937000
_diffrn_orient_matrix_UB_33 0.0085104000
_diffrn_radiation_monochromator mirror
_diffrn_radiation_probe x-ray
_diffrn_radiation_type 'Cu K\a'
_diffrn_radiation_wavelength 1.54184
_diffrn_reflns_av_R_equivalents 0.0381
_diffrn_reflns_av_unetI/netI 0.0161
_diffrn_reflns_Laue_measured_fraction_full 0.999
_diffrn_reflns_Laue_measured_fraction_max 0.955
_diffrn_reflns_limit_h_max 17
_diffrn_reflns_limit_h_min -17
_diffrn_reflns_limit_k_max 9
_diffrn_reflns_limit_k_min -7
_diffrn_reflns_limit_l_max 22
_diffrn_reflns_limit_l_min -22
_diffrn_reflns_number 44180
_diffrn_reflns_point_group_measured_fraction_full 0.999
_diffrn_reflns_point_group_measured_fraction_max 0.955
_diffrn_reflns_theta_full 67.684
_diffrn_reflns_theta_max 73.131
_diffrn_reflns_theta_min 3.687
_diffrn_source 'Rotating-anode X-ray tube'
_diffrn_source_type 'Rigaku (Cu) X-ray Source'
_exptl_absorpt_coefficient_mu 2.705
_exptl_absorpt_correction_T_max 1.000
_exptl_absorpt_correction_T_min 0.700
_exptl_absorpt_correction_type gaussian
_exptl_absorpt_process_details
;
CrysAlisPro 1.171.43.105a (Rigaku Oxford Diffraction, 2024)
Numerical absorption correction based on gaussian integration over
a multifaceted crystal model
Empirical absorption correction using spherical harmonics,
implemented in SCALE3 ABSPACK scaling algorithm.
;
_exptl_crystal_colour 'clear colourless'
_exptl_crystal_colour_lustre clear
_exptl_crystal_colour_primary colourless
_exptl_crystal_density_diffrn 1.482
_exptl_crystal_description plate
_exptl_crystal_F_000 976
_exptl_crystal_recrystallization_method 'The material was recrystallised from a mixture of hexane and DCM  by ---'
_exptl_crystal_size_max 0.25
_exptl_crystal_size_mid 0.07
_exptl_crystal_size_min 0.04
_refine_diff_density_max 0.463
_refine_diff_density_min -0.486
_refine_diff_density_rms 0.072
_refine_ls_extinction_method none
_refine_ls_goodness_of_fit_ref 1.071
_refine_ls_hydrogen_treatment constr
_refine_ls_matrix_type full
_refine_ls_number_parameters 289
_refine_ls_number_reflns 4052
_refine_ls_number_restraints 0
_refine_ls_restrained_S_all 1.071
_refine_ls_R_factor_all 0.0406
_refine_ls_R_factor_gt 0.0384
_refine_ls_shift/su_max 0.001
_refine_ls_shift/su_mean 0.000
_refine_ls_structure_factor_coef Fsqd
_refine_ls_weighting_details 'w=1/[\s^2^(Fo^2^)+(0.0682P)^2^+0.9855P] where P=(Fo^2^+2Fc^2^)/3'
_refine_ls_weighting_scheme calc
_refine_ls_wR_factor_gt 0.1127
_refine_ls_wR_factor_ref 0.1145
_reflns_Friedel_coverage 0.000
_reflns_number_gt 3749
_reflns_number_total 4052
_reflns_threshold_expression 'I > 2\s(I)'
_cod_data_source_file d5sc05889a4.cif
_cod_data_source_block 2025sot0001_d1_100k
_cod_database_code 1576071
_shelx_shelxl_version_number 2016/6
_chemical_oxdiff_formula C12H9FO2S
_chemical_oxdiff_usercomment 'SW-01-004F, CSD: CAZMEV'
_shelx_space_group_comment
;
The symmetry employed for this shelxl refinement is uniquely defined
by the following loop, which should always be used as a source of
symmetry information in preference to the above space-group names.
They are only intended as comments.
;
_shelx_estimated_absorpt_t_max 0.900
_shelx_estimated_absorpt_t_min 0.551
_olex2_refinement_description
;
1. Fixed Uiso
 At 1.2 times of:
  All C(H) groups
2.a Aromatic/amide H refined with riding coordinates:
 C202(H202), C203(H203), C204(H204), C205(H205), C208(H208), C209(H209),
 C210(H210), C211(H211), C212(H212), C102(H102), C103(H103), C104(H104),
 C105(H105), C108(H108), C109(H109), C110(H110), C111(H111), C112(H112)
;
_olex2_diffrn_ambient_temperature_device 'Oxford Cryosystems'
_olex2_exptl_crystal_mounting_method 'The crystal was mounted on a MITIGEN holder with silicon oil'
_olex2_submission_original_sample_id SW-01-004F
_olex2_submission_special_instructions 'No special instructions were received'
_oxdiff_exptl_absorpt_empirical_details
;
Empirical correction (ABSPACK) includes:
- Absorption correction using spherical harmonics
- Frame scaling
;
_oxdiff_exptl_absorpt_empirical_full_max 1.359
_oxdiff_exptl_absorpt_empirical_full_min 0.811

loop_
_space_group_symop_operation_xyz
'x, y, z'
'-x+1/2, y+1/2, -z+1/2'
'-x, -y, -z'
'x-1/2, -y-1/2, z-1/2'

loop_
_atom_site_label
_atom_site_type_symbol
_atom_site_fract_x
_atom_site_fract_y
_atom_site_fract_z
_atom_site_U_iso_or_equiv
_atom_site_adp_type
_atom_site_occupancy
_atom_site_site_symmetry_order
_atom_site_calc_flag
_atom_site_refinement_flags_posn
_atom_site_refinement_flags_adp
_atom_site_refinement_flags_occupancy
_atom_site_disorder_assembly
_atom_site_disorder_group
O201 O 0.59378(9) 0.08216(19) 0.30634(8) 0.0473(4) Uani 1 1 d . . . . .
F201 F 0.60440(9) 0.02938(15) 0.43578(8) 0.0574(4) Uani 1 1 d . . . . .
S201 S 0.56489(3) 0.14528(5) 0.37560(3) 0.03028(14) Uani 1 1 d . . . . .
C201 C 0.62069(11) 0.3381(2) 0.39438(8) 0.0227(3) Uani 1 1 d . . . . .
O202 O 0.46905(9) 0.16323(17) 0.37617(10) 0.0494(4) Uani 1 1 d . . . . .
C202 C 0.56610(11) 0.4646(2) 0.41977(9) 0.0251(3) Uani 1 1 d . . . . .
H202 H 0.502980 0.444036 0.424836 0.030 Uiso 1 1 calc R U . . .
C203 C 0.60441(11) 0.6202(2) 0.43756(9) 0.0251(3) Uani 1 1 d . . . . .
H203 H 0.568276 0.706430 0.456143 0.030 Uiso 1 1 calc R U . . .
C204 C 0.69615(11) 0.6492(2) 0.42801(9) 0.0262(3) Uani 1 1 d . . . . .
H204 H 0.722669 0.756150 0.439831 0.031 Uiso 1 1 calc R U . . .
C205 C 0.74942(11) 0.5235(2) 0.40138(9) 0.0243(3) Uani 1 1 d . . . . .
H205 H 0.811699 0.546995 0.394390 0.029 Uiso 1 1 calc R U . . .
C206 C 0.71428(10) 0.3636(2) 0.38457(8) 0.0214(3) Uani 1 1 d . . . . .
C207 C 0.77678(10) 0.2349(2) 0.35691(8) 0.0223(3) Uani 1 1 d . . . . .
C208 C 0.81486(11) 0.2653(2) 0.29161(9) 0.0277(4) Uani 1 1 d . . . . .
H208 H 0.799286 0.364720 0.264396 0.033 Uiso 1 1 calc R U . . .
C209 C 0.87577(12) 0.1496(2) 0.26630(9) 0.0323(4) Uani 1 1 d . . . . .
H209 H 0.901398 0.170185 0.221637 0.039 Uiso 1 1 calc R U . . .
C210 C 0.89926(11) 0.0047(2) 0.30579(10) 0.0309(4) Uani 1 1 d . . . . .
H210 H 0.940386 -0.074270 0.287970 0.037 Uiso 1 1 calc R U . . .
C211 C 0.86276(11) -0.0250(2) 0.37124(9) 0.0284(4) Uani 1 1 d . . . . .
H211 H 0.879283 -0.123814 0.398626 0.034 Uiso 1 1 calc R U . . .
C212 C 0.80181(11) 0.0901(2) 0.39692(9) 0.0250(3) Uani 1 1 d . . . . .
H212 H 0.777115 0.069727 0.441997 0.030 Uiso 1 1 calc R U . . .
O101 O 1.02571(8) 0.40834(17) 0.60862(9) 0.0438(4) Uani 1 1 d . . . . .
F101 F 0.88899(8) 0.29672(14) 0.54328(7) 0.0435(3) Uani 1 1 d . . . . .
C101 C 0.87726(11) 0.5922(2) 0.60033(8) 0.0228(3) Uani 1 1 d . . . . .
S101 S 0.92986(3) 0.39413(5) 0.61107(2) 0.02895(14) Uani 1 1 d . . . . .
C102 C 0.93350(11) 0.7206(2) 0.57845(9) 0.0260(3) Uani 1 1 d . . . . .
H102 H 0.994894 0.697009 0.568856 0.031 Uiso 1 1 calc R U . . .
O102 O 0.89922(9) 0.31011(18) 0.67387(8) 0.0418(3) Uani 1 1 d . . . . .
C103 C 0.89923(11) 0.8822(2) 0.57084(9) 0.0264(3) Uani 1 1 d . . . . .
H103 H 0.936405 0.970064 0.554762 0.032 Uiso 1 1 calc R U . . .
C104 C 0.81009(11) 0.9157(2) 0.58683(9) 0.0259(3) Uani 1 1 d . . . . .
H104 H 0.786834 1.027290 0.582722 0.031 Uiso 1 1 calc R U . . .
C105 C 0.75485(10) 0.7872(2) 0.60875(9) 0.0243(3) Uani 1 1 d . . . . .
H105 H 0.694189 0.812853 0.619611 0.029 Uiso 1 1 calc R U . . .
C106 C 0.78578(10) 0.6216(2) 0.61530(8) 0.0216(3) Uani 1 1 d . . . . .
C107 C 0.72133(10) 0.4902(2) 0.63767(8) 0.0221(3) Uani 1 1 d . . . . .
C108 C 0.68350(11) 0.5078(2) 0.70406(9) 0.0274(3) Uani 1 1 d . . . . .
H108 H 0.699755 0.601394 0.734888 0.033 Uiso 1 1 calc R U . . .
C109 C 0.62196(12) 0.3879(2) 0.72502(9) 0.0313(4) Uani 1 1 d . . . . .
H109 H 0.596490 0.399985 0.770306 0.038 Uiso 1 1 calc R U . . .
C110 C 0.59748(11) 0.2510(2) 0.68039(10) 0.0303(4) Uani 1 1 d . . . . .
H110 H 0.556417 0.168446 0.695526 0.036 Uiso 1 1 calc R U . . .
C111 C 0.63309(11) 0.2351(2) 0.61361(9) 0.0277(4) Uani 1 1 d . . . . .
H111 H 0.615625 0.142400 0.582539 0.033 Uiso 1 1 calc R U . . .
C112 C 0.69434(11) 0.3545(2) 0.59206(9) 0.0241(3) Uani 1 1 d . . . . .
H112 H 0.718021 0.343783 0.545983 0.029 Uiso 1 1 calc R U . . .

loop_
_atom_site_aniso_label
_atom_site_aniso_U_11
_atom_site_aniso_U_22
_atom_site_aniso_U_33
_atom_site_aniso_U_23
_atom_site_aniso_U_13
_atom_site_aniso_U_12
O201 0.0291(7) 0.0544(9) 0.0601(9) -0.0362(7) 0.0129(6) -0.0107(6)
F201 0.0472(7) 0.0309(6) 0.0964(10) 0.0174(6) 0.0183(7) -0.0007(5)
S201 0.0209(2) 0.0196(2) 0.0517(3) -0.00493(17) 0.01022(18) -0.00262(14)
C201 0.0211(7) 0.0193(8) 0.0284(8) 0.0006(6) 0.0060(6) -0.0005(6)
O202 0.0213(6) 0.0298(7) 0.0994(12) -0.0164(7) 0.0168(7) -0.0049(5)
C202 0.0209(7) 0.0235(8) 0.0320(8) 0.0011(6) 0.0083(6) 0.0005(6)
C203 0.0273(8) 0.0195(8) 0.0295(8) -0.0012(6) 0.0071(6) 0.0031(6)
C204 0.0281(8) 0.0197(8) 0.0310(8) 0.0004(6) 0.0041(6) -0.0023(6)
C205 0.0197(7) 0.0222(8) 0.0316(8) 0.0019(6) 0.0047(6) -0.0019(6)
C206 0.0199(7) 0.0212(8) 0.0236(7) 0.0020(6) 0.0047(6) 0.0010(6)
C207 0.0178(7) 0.0221(8) 0.0272(7) -0.0012(6) 0.0035(6) -0.0005(6)
C208 0.0224(8) 0.0315(9) 0.0296(8) 0.0036(7) 0.0052(6) 0.0021(7)
C209 0.0240(8) 0.0450(11) 0.0290(8) -0.0029(7) 0.0078(6) 0.0025(7)
C210 0.0205(8) 0.0333(9) 0.0392(9) -0.0110(7) 0.0047(6) 0.0034(7)
C211 0.0218(8) 0.0227(8) 0.0407(9) -0.0014(7) 0.0029(7) 0.0008(6)
C212 0.0228(8) 0.0224(8) 0.0305(8) 0.0010(6) 0.0066(6) -0.0006(6)
O101 0.0203(6) 0.0281(7) 0.0845(11) 0.0068(7) 0.0130(6) 0.0035(5)
F101 0.0376(6) 0.0299(6) 0.0649(7) -0.0138(5) 0.0138(5) -0.0001(5)
C101 0.0211(7) 0.0201(8) 0.0278(8) -0.0017(6) 0.0054(6) 0.0005(6)
S101 0.0199(2) 0.0198(2) 0.0480(3) 0.00019(16) 0.00761(17) 0.00215(14)
C102 0.0212(7) 0.0258(8) 0.0323(8) -0.0003(7) 0.0081(6) -0.0006(6)
O102 0.0298(6) 0.0450(8) 0.0518(8) 0.0239(6) 0.0105(6) 0.0096(6)
C103 0.0262(8) 0.0223(8) 0.0316(8) 0.0021(6) 0.0066(6) -0.0027(6)
C104 0.0269(8) 0.0192(8) 0.0316(8) -0.0011(6) 0.0031(6) 0.0015(6)
C105 0.0196(7) 0.0234(8) 0.0303(8) -0.0022(6) 0.0043(6) 0.0026(6)
C106 0.0190(7) 0.0215(8) 0.0246(7) -0.0017(6) 0.0031(6) -0.0010(6)
C107 0.0160(7) 0.0219(8) 0.0286(8) 0.0016(6) 0.0031(6) 0.0015(6)
C108 0.0225(8) 0.0308(9) 0.0293(8) -0.0027(7) 0.0042(6) -0.0021(7)
C109 0.0244(8) 0.0415(10) 0.0289(8) 0.0027(7) 0.0072(6) -0.0025(7)
C110 0.0212(8) 0.0315(9) 0.0385(9) 0.0081(7) 0.0047(7) -0.0037(7)
C111 0.0208(7) 0.0223(8) 0.0399(9) -0.0008(7) 0.0032(6) -0.0004(6)
C112 0.0209(7) 0.0226(8) 0.0296(8) -0.0013(6) 0.0059(6) 0.0017(6)

loop_
_atom_type_symbol
_atom_type_description
_atom_type_scat_dispersion_real
_atom_type_scat_dispersion_imag
_atom_type_scat_source
C C 0.0181 0.0091 'International Tables Vol C Tables 4.2.6.8 and 6.1.1.4'
H H 0.0000 0.0000 'International Tables Vol C Tables 4.2.6.8 and 6.1.1.4'
F F 0.0727 0.0534 'International Tables Vol C Tables 4.2.6.8 and 6.1.1.4'
O O 0.0492 0.0322 'International Tables Vol C Tables 4.2.6.8 and 6.1.1.4'
S S 0.3331 0.5567 'International Tables Vol C Tables 4.2.6.8 and 6.1.1.4'

loop_
_exptl_crystal_face_index_h
_exptl_crystal_face_index_k
_exptl_crystal_face_index_l
_exptl_crystal_face_perp_dist
0 0 -1 0.0188
0 0 1 0.0188
1 0 0 0.0408
-1 0 0 0.0212
-4 5 1 0.1034
5 3 1 0.1045
0 -5 -1 0.1274

loop_
_geom_angle_atom_site_label_1
_geom_angle_atom_site_label_2
_geom_angle_atom_site_label_3
_geom_angle
_geom_angle_site_symmetry_1
_geom_angle_site_symmetry_3
_geom_angle_publ_flag
O201 S201 F201 107.63(9) . . ?
O201 S201 C201 107.42(8) . . ?
F201 S201 C201 104.85(8) . . ?
O202 S201 O201 114.62(9) . . ?
O202 S201 F201 111.20(9) . . ?
O202 S201 C201 110.59(8) . . ?
C202 C201 S201 115.25(12) . . ?
C202 C201 C206 122.27(14) . . ?
C206 C201 S201 122.48(12) . . ?
C201 C202 H202 120.2 . . ?
C203 C202 C201 119.56(14) . . ?
C203 C202 H202 120.2 . . ?
C202 C203 H203 120.3 . . ?
C202 C203 C204 119.39(15) . . ?
C204 C203 H203 120.3 . . ?
C203 C204 H204 119.7 . . ?
C205 C204 C203 120.58(15) . . ?
C205 C204 H204 119.7 . . ?
C204 C205 H205 119.0 . . ?
C204 C205 C206 121.91(14) . . ?
C206 C205 H205 119.0 . . ?
C201 C206 C207 125.33(14) . . ?
C205 C206 C201 116.24(14) . . ?
C205 C206 C207 118.42(13) . . ?
C208 C207 C206 119.07(14) . . ?
C208 C207 C212 119.32(14) . . ?
C212 C207 C206 121.52(14) . . ?
C207 C208 H208 120.1 . . ?
C209 C208 C207 119.89(16) . . ?
C209 C208 H208 120.1 . . ?
C208 C209 H209 119.8 . . ?
C210 C209 C208 120.46(16) . . ?
C210 C209 H209 119.8 . . ?
C209 C210 H210 120.0 . . ?
C211 C210 C209 119.94(15) . . ?
C211 C210 H210 120.0 . . ?
C210 C211 H211 120.0 . . ?
C210 C211 C212 119.94(16) . . ?
C212 C211 H211 120.0 . . ?
C207 C212 H212 119.8 . . ?
C211 C212 C207 120.43(15) . . ?
C211 C212 H212 119.8 . . ?
C102 C101 S101 115.17(12) . . ?
C102 C101 C106 122.17(14) . . ?
C106 C101 S101 122.62(12) . . ?
O101 S101 F101 108.57(8) . . ?
O101 S101 C101 110.42(8) . . ?
O101 S101 O102 117.01(8) . . ?
F101 S101 C101 103.52(7) . . ?
O102 S101 F101 106.70(8) . . ?
O102 S101 C101 109.69(8) . . ?
C101 C102 H102 120.3 . . ?
C103 C102 C101 119.48(14) . . ?
C103 C102 H102 120.3 . . ?
C102 C103 H103 120.2 . . ?
C102 C103 C104 119.63(15) . . ?
C104 C103 H103 120.2 . . ?
C103 C104 H104 119.8 . . ?
C105 C104 C103 120.39(15) . . ?
C105 C104 H104 119.8 . . ?
C104 C105 H105 119.1 . . ?
C104 C105 C106 121.88(14) . . ?
C106 C105 H105 119.1 . . ?
C101 C106 C107 125.07(14) . . ?
C105 C106 C101 116.41(14) . . ?
C105 C106 C107 118.52(13) . . ?
C108 C107 C106 119.25(14) . . ?
C108 C107 C112 119.16(14) . . ?
C112 C107 C106 121.50(14) . . ?
C107 C108 H108 120.0 . . ?
C109 C108 C107 119.91(16) . . ?
C109 C108 H108 120.0 . . ?
C108 C109 H109 119.7 . . ?
C110 C109 C108 120.57(15) . . ?
C110 C109 H109 119.7 . . ?
C109 C110 H110 120.1 . . ?
C111 C110 C109 119.79(15) . . ?
C111 C110 H110 120.1 . . ?
C110 C111 H111 120.0 . . ?
C110 C111 C112 120.05(16) . . ?
C112 C111 H111 120.0 . . ?
C107 C112 H112 119.8 . . ?
C111 C112 C107 120.46(15) . . ?
C111 C112 H112 119.8 . . ?

loop_
_geom_bond_atom_site_label_1
_geom_bond_atom_site_label_2
_geom_bond_distance
_geom_bond_site_symmetry_2
_geom_bond_publ_flag
O201 S201 1.4685(13) . ?
F201 S201 1.5062(14) . ?
S201 C201 1.7532(16) . ?
S201 O202 1.4076(13) . ?
C201 C202 1.393(2) . ?
C201 C206 1.411(2) . ?
C202 H202 0.9500 . ?
C202 C203 1.383(2) . ?
C203 H203 0.9500 . ?
C203 C204 1.388(2) . ?
C204 H204 0.9500 . ?
C204 C205 1.387(2) . ?
C205 H205 0.9500 . ?
C205 C206 1.393(2) . ?
C206 C207 1.495(2) . ?
C207 C208 1.394(2) . ?
C207 C212 1.394(2) . ?
C208 H208 0.9500 . ?
C208 C209 1.392(2) . ?
C209 H209 0.9500 . ?
C209 C210 1.385(3) . ?
C210 H210 0.9500 . ?
C210 C211 1.384(2) . ?
C211 H211 0.9500 . ?
C211 C212 1.392(2) . ?
C212 H212 0.9500 . ?
O101 S101 1.4094(12) . ?
F101 S101 1.5324(12) . ?
C101 S101 1.7543(16) . ?
C101 C102 1.395(2) . ?
C101 C106 1.411(2) . ?
S101 O102 1.4427(13) . ?
C102 H102 0.9500 . ?
C102 C103 1.381(2) . ?
C103 H103 0.9500 . ?
C103 C104 1.389(2) . ?
C104 H104 0.9500 . ?
C104 C105 1.387(2) . ?
C105 H105 0.9500 . ?
C105 C106 1.393(2) . ?
C106 C107 1.492(2) . ?
C107 C108 1.396(2) . ?
C107 C112 1.397(2) . ?
C108 H108 0.9500 . ?
C108 C109 1.391(2) . ?
C109 H109 0.9500 . ?
C109 C110 1.386(3) . ?
C110 H110 0.9500 . ?
C110 C111 1.386(2) . ?
C111 H111 0.9500 . ?
C111 C112 1.390(2) . ?
C112 H112 0.9500 . ?

loop_
_geom_torsion_atom_site_label_1
_geom_torsion_atom_site_label_2
_geom_torsion_atom_site_label_3
_geom_torsion_atom_site_label_4
_geom_torsion
_geom_torsion_site_symmetry_1
_geom_torsion_site_symmetry_2
_geom_torsion_site_symmetry_3
_geom_torsion_site_symmetry_4
_geom_torsion_publ_flag
O201 S201 C201 C202 137.31(13) . . . . ?
O201 S201 C201 C206 -42.73(15) . . . . ?
F201 S201 C201 C202 -108.39(13) . . . . ?
F201 S201 C201 C206 71.57(14) . . . . ?
S201 C201 C202 C203 178.66(12) . . . . ?
S201 C201 C206 C205 179.73(12) . . . . ?
S201 C201 C206 C207 0.7(2) . . . . ?
C201 C202 C203 C204 1.7(2) . . . . ?
C201 C206 C207 C208 117.75(17) . . . . ?
C201 C206 C207 C212 -65.9(2) . . . . ?
O202 S201 C201 C202 11.56(16) . . . . ?
O202 S201 C201 C206 -168.49(14) . . . . ?
C202 C201 C206 C205 -0.3(2) . . . . ?
C202 C201 C206 C207 -179.35(15) . . . . ?
C202 C203 C204 C205 -0.4(2) . . . . ?
C203 C204 C205 C206 -1.2(2) . . . . ?
C204 C205 C206 C201 1.6(2) . . . . ?
C204 C205 C206 C207 -179.32(14) . . . . ?
C205 C206 C207 C208 -61.3(2) . . . . ?
C205 C206 C207 C212 115.11(17) . . . . ?
C206 C201 C202 C203 -1.3(2) . . . . ?
C206 C207 C208 C209 177.75(15) . . . . ?
C206 C207 C212 C211 -177.67(14) . . . . ?
C207 C208 C209 C210 -0.3(3) . . . . ?
C208 C207 C212 C211 -1.3(2) . . . . ?
C208 C209 C210 C211 -0.6(3) . . . . ?
C209 C210 C211 C212 0.6(3) . . . . ?
C210 C211 C212 C207 0.4(2) . . . . ?
C212 C207 C208 C209 1.3(2) . . . . ?
C101 C102 C103 C104 1.6(3) . . . . ?
C101 C106 C107 C108 121.63(17) . . . . ?
C101 C106 C107 C112 -61.7(2) . . . . ?
S101 C101 C102 C103 -177.89(13) . . . . ?
S101 C101 C106 C105 176.12(12) . . . . ?
S101 C101 C106 C107 -3.5(2) . . . . ?
C102 C101 S101 O101 11.04(16) . . . . ?
C102 C101 S101 F101 -105.00(13) . . . . ?
C102 C101 S101 O102 141.42(13) . . . . ?
C102 C101 C106 C105 -1.5(2) . . . . ?
C102 C101 C106 C107 178.93(15) . . . . ?
C102 C103 C104 C105 -1.4(2) . . . . ?
C103 C104 C105 C106 -0.2(2) . . . . ?
C104 C105 C106 C101 1.6(2) . . . . ?
C104 C105 C106 C107 -178.72(14) . . . . ?
C105 C106 C107 C108 -58.0(2) . . . . ?
C105 C106 C107 C112 118.75(17) . . . . ?
C106 C101 S101 O101 -166.70(13) . . . . ?
C106 C101 S101 F101 77.26(14) . . . . ?
C106 C101 S101 O102 -36.31(16) . . . . ?
C106 C101 C102 C103 -0.1(2) . . . . ?
C106 C107 C108 C109 178.79(15) . . . . ?
C106 C107 C112 C111 -178.99(14) . . . . ?
C107 C108 C109 C110 -0.2(3) . . . . ?
C108 C107 C112 C111 -2.3(2) . . . . ?
C108 C109 C110 C111 -1.3(3) . . . . ?
C109 C110 C111 C112 1.1(2) . . . . ?
C110 C111 C112 C107 0.7(2) . . . . ?
C112 C107 C108 C109 2.0(2) . . . . ?

loop_
_exptl_oxdiff_crystal_face_indexfrac_h
_exptl_oxdiff_crystal_face_indexfrac_k
_exptl_oxdiff_crystal_face_indexfrac_l
_exptl_oxdiff_crystal_face_x
_exptl_oxdiff_crystal_face_y
_exptl_oxdiff_crystal_face_z
0.0022 0.0001 -0.9991 0.0501 0.0673 -0.0085
-0.0022 -0.0001 0.9991 -0.0501 -0.0673 0.0085
0.9982 0.0013 0.0040 0.0780 -0.0715 0.0041
-0.9982 -0.0013 -0.0040 -0.0780 0.0715 -0.0041
-3.9993 4.9952 0.9913 -0.3246 0.3116 0.9558
4.9862 3.0064 1.0238 0.3626 -0.3691 0.6069
0.0065 -5.0002 -1.0072 0.0125 -0.0255 -0.9721
